data_4509845
loop_
_publ_author_name
'Czaun, Miklos'
'Goeppert, Alain'
'Kothandaraman, Jotheeswari'
'May, Robert B.'
'Haiges, Ralf'
'Prakash, G. K. Surya'
'Olah, George A.'

_publ_section_title
;
 Formic Acid As a Hydrogen Storage Medium: Ruthenium-Catalyzed Generation
 of Hydrogen from Formic Acid in Emulsions
;
_journal_issue 1
_journal_name_full 'ACS Catalysis'
_journal_page_first 311
_journal_paper_doi 10.1021/cs4007974
_journal_volume 4
_journal_year 2014
_chemical_formula_moiety 'C39 H30 O5 P2 Ru, H2 O'
_chemical_formula_sum 'C39 H32 O6 P2 Ru'
_chemical_formula_weight 759.66
_space_group_crystal_system orthorhombic
_space_group_IT_number 60
_space_group_name_Hall '-P 2n 2ab'
_space_group_name_H-M_alt 'P b c n'
_symmetry_space_group_name_Hall '-P 2n 2ab'
_symmetry_space_group_name_H-M 'P b c n'
_atom_sites_solution_hydrogens geom
_atom_sites_solution_primary direct
_atom_sites_solution_secondary difmap
_cell_angle_alpha 90
_cell_angle_beta 90
_cell_angle_gamma 90
_cell_formula_units_Z 4
_cell_length_a 19.0814(17)
_cell_length_b 10.8848(9)
_cell_length_c 15.6495(14)
_cell_measurement_temperature 130.(2)
_cell_volume 3250.4(5)
_computing_cell_refinement 'APEX2 v2012.4-3 (Bruker AXS)'
_computing_data_collection 'Bruker Smart V5.632'
_computing_data_reduction 'SAINT V8.18C (Bruker AXS, 2009)'
_computing_structure_refinement 'SHELXL-97 (Sheldrick, 2008)'
_computing_structure_solution 'SHELXS-97 (Sheldrick, 2008)'
_diffrn_ambient_temperature 130.(2)
_diffrn_measured_fraction_theta_full 0.993
_diffrn_measured_fraction_theta_max 0.993
_diffrn_measurement_device_type 'Bruker APEX CCD'
_diffrn_measurement_method omega-scans
_diffrn_radiation_monochromator graphite
_diffrn_radiation_type 'MoK\a '
_diffrn_radiation_wavelength 0.71073
_diffrn_reflns_av_R_equivalents 0.0645
_diffrn_reflns_av_sigmaI/netI 0.0633
_diffrn_reflns_limit_h_max 20
_diffrn_reflns_limit_h_min -24
_diffrn_reflns_limit_k_max 13
_diffrn_reflns_limit_k_min -14
_diffrn_reflns_limit_l_max 20
_diffrn_reflns_limit_l_min -20
_diffrn_reflns_number 18985
_diffrn_reflns_theta_full 27.52
_diffrn_reflns_theta_max 27.52
_diffrn_reflns_theta_min 2.13
_diffrn_source 'fine-focus tube'
_exptl_absorpt_coefficient_mu 0.631
_exptl_absorpt_correction_T_max 0.75
_exptl_absorpt_correction_T_min 0.62
_exptl_absorpt_correction_type multi-scan
_exptl_absorpt_process_details 'Bruker SADABS V2008/1'
_exptl_crystal_colour 'clear yellow'
_exptl_crystal_density_diffrn 1.552
_exptl_crystal_density_method 'not measured'
_exptl_crystal_description prism
_exptl_crystal_F_000 1552
_exptl_crystal_size_max 0.200
_exptl_crystal_size_mid 0.170
_exptl_crystal_size_min 0.150
_refine_diff_density_max 1.046
_refine_diff_density_min -0.476
_refine_ls_extinction_method none
_refine_ls_goodness_of_fit_ref 1.009
_refine_ls_hydrogen_treatment mixed
_refine_ls_matrix_type full
_refine_ls_number_parameters 222
_refine_ls_number_reflns 3716
_refine_ls_number_restraints 3
_refine_ls_restrained_S_all 1.010
_refine_ls_R_factor_all 0.0564
_refine_ls_R_factor_gt 0.0354
_refine_ls_shift/su_max 0.001
_refine_ls_shift/su_mean 0.000
_refine_ls_structure_factor_coef Fsqd
_refine_ls_weighting_details 'calc w=1/[\s^2^(Fo^2^)+(0.0200P)^2^+0.0000P] where P=(Fo^2^+2Fc^2^)/3'
_refine_ls_weighting_scheme calc
_refine_ls_wR_factor_gt 0.0694
_refine_ls_wR_factor_ref 0.0730
_reflns_number_gt 2534
_reflns_number_total 3716
_reflns_threshold_expression >2sigma(I)
_cod_data_source_file cs4007974_si_002.cif
_cod_data_source_block I
_cod_database_code 4509845

loop_
_space_group_symop_operation_xyz
'x, y, z'
'-x+1/2, -y+1/2, z+1/2'
'-x, y, -z+1/2'
'x+1/2, -y+1/2, -z'
'-x, -y, -z'
'x-1/2, y-1/2, -z-1/2'
'x, -y, z-1/2'
'-x-1/2, y-1/2, z'

loop_
_atom_site_type_symbol
_atom_site_label
_atom_site_fract_x
_atom_site_fract_y
_atom_site_fract_z
_atom_site_U_iso_or_equiv
_atom_site_adp_type
_atom_site_calc_flag
_atom_site_refinement_flags
_atom_site_occupancy
C C1 0.62541(14) 0.0152(2) 0.10435(16) 0.0227(6) Uani d . 1
C C2 0.61245(15) -0.1001(2) 0.13813(18) 0.0295(7) Uani d . 1
H H2 0.5928 -0.107 0.1937 0.035 Uiso calc R 1
C C3 0.62766(16) -0.2055(3) 0.09235(19) 0.0331(7) Uani d . 1
H H3 0.6185 -0.2841 0.1163 0.04 Uiso calc R 1
C C4 0.65620(16) -0.1956(3) 0.01196(19) 0.0342(8) Uani d . 1
H H4 0.6661 -0.2677 -0.0201 0.041 Uiso calc R 1
C C5 0.67050(15) -0.0823(3) -0.02214(18) 0.0337(8) Uani d . 1
H H5 0.6907 -0.0761 -0.0774 0.04 Uiso calc R 1
C C6 0.65546(15) 0.0232(3) 0.02396(17) 0.0298(7) Uani d . 1
H H6 0.6658 0.1014 0.0003 0.036 Uiso calc R 1
C C7 0.68564(15) 0.1801(2) 0.22798(16) 0.0246(7) Uani d . 1
C C8 0.69013(16) 0.2832(3) 0.28038(17) 0.0319(7) Uani d . 1
H H8 0.6513 0.3372 0.2852 0.038 Uiso calc R 1
C C9 0.75111(17) 0.3072(3) 0.32557(18) 0.0366(8) Uani d . 1
H H9 0.7539 0.3783 0.3606 0.044 Uiso calc R 1
C C10 0.80748(17) 0.2295(3) 0.32033(19) 0.0367(8) Uani d . 1
H H10 0.849 0.2465 0.3516 0.044 Uiso calc R 1
C C11 0.80344(17) 0.1264(3) 0.2693(2) 0.0403(8) Uani d . 1
H H11 0.8423 0.072 0.2658 0.048 Uiso calc R 1
C C12 0.74321(15) 0.1019(3) 0.22330(18) 0.0327(7) Uani d . 1
H H12 0.7411 0.0309 0.1881 0.039 Uiso calc R 1
C C13 0.60307(15) 0.2744(2) 0.08680(16) 0.0234(6) Uani d . 1
C C14 0.54669(15) 0.2773(3) 0.03071(18) 0.0301(7) Uani d . 1
H H14 0.5109 0.2169 0.0352 0.036 Uiso calc R 1
C C15 0.54200(16) 0.3670(3) -0.03158(18) 0.0331(7) Uani d . 1
H H15 0.5037 0.3669 -0.0704 0.04 Uiso calc R 1
C C16 0.59282(17) 0.4566(3) -0.03735(18) 0.0351(8) Uani d . 1
H H16 0.5891 0.5193 -0.0793 0.042 Uiso calc R 1
C C17 0.64900(17) 0.4552(3) 0.01773(19) 0.0364(8) Uani d . 1
H H17 0.6841 0.5169 0.0138 0.044 Uiso calc R 1
C C18 0.65440(15) 0.3635(2) 0.07927(18) 0.0305(7) Uani d . 1
H H18 0.6937 0.362 0.1165 0.037 Uiso calc R 1
C C19 0.46211(15) 0.0219(3) 0.17960(17) 0.0267(7) Uani d . 1
C C20 0.5 0.3737(5) 0.25 0.0632(17) Uani d S 1
H H4A 0.486(2) 0.7693(17) 0.2063(12) 0.095 Uiso d D 1
O O1 0.43959(11) -0.05241(18) 0.13576(12) 0.0415(6) Uani d . 1
O O2 0.46682(12) 0.30735(19) 0.19511(14) 0.0443(6) Uani d . 1
O O3 0.5 0.4913(4) 0.25 0.1159(18) Uani d S 1
O O4 0.5 0.7278(3) 0.25 0.0777(12) Uani d SD 1
P P1 0.60592(4) 0.15289(6) 0.16635(4) 0.02254(17) Uani d . 1
Ru Ru1 0.5 0.14449(3) 0.25 0.02268(10) Uani d S 1

loop_
_atom_site_aniso_label
_atom_site_aniso_U_11
_atom_site_aniso_U_22
_atom_site_aniso_U_33
_atom_site_aniso_U_12
_atom_site_aniso_U_13
_atom_site_aniso_U_23
C1 0.0198(16) 0.0232(15) 0.0250(15) 0.0005(12) -0.0012(12) -0.0022(12)
C2 0.0311(18) 0.0291(16) 0.0282(16) -0.0004(14) 0.0047(14) 0.0005(13)
C3 0.036(2) 0.0217(16) 0.0411(19) 0.0005(14) 0.0023(16) -0.0009(14)
C4 0.039(2) 0.0254(16) 0.0378(19) 0.0053(15) 0.0020(16) -0.0074(15)
C5 0.042(2) 0.0345(18) 0.0243(16) 0.0059(15) 0.0061(14) -0.0018(14)
C6 0.0333(18) 0.0259(17) 0.0302(17) 0.0036(14) 0.0039(14) 0.0029(13)
C7 0.0242(16) 0.0246(15) 0.0250(16) -0.0043(12) 0.0030(12) 0.0039(11)
C8 0.0321(19) 0.0294(17) 0.0340(17) 0.0007(14) -0.0021(14) -0.0014(13)
C9 0.046(2) 0.0313(17) 0.0322(18) -0.0096(16) -0.0071(16) 0.0001(14)
C10 0.034(2) 0.0388(19) 0.0369(19) -0.0104(16) -0.0111(16) 0.0099(15)
C11 0.0285(18) 0.0378(19) 0.055(2) 0.0027(15) -0.0071(16) 0.0053(16)
C12 0.0292(18) 0.0304(16) 0.0386(18) 0.0014(14) -0.0028(14) 0.0006(13)
C13 0.0262(17) 0.0192(14) 0.0247(15) 0.0022(13) 0.0041(13) 0.0000(12)
C14 0.0261(18) 0.0297(17) 0.0345(17) -0.0020(13) 0.0007(14) -0.0010(13)
C15 0.0323(19) 0.0390(18) 0.0279(16) 0.0069(15) -0.0022(14) 0.0023(14)
C16 0.041(2) 0.0339(18) 0.0306(17) 0.0132(16) 0.0069(15) 0.0068(14)
C17 0.037(2) 0.0257(16) 0.047(2) -0.0029(14) 0.0061(16) 0.0063(15)
C18 0.0296(18) 0.0287(16) 0.0333(17) -0.0003(14) -0.0019(14) 0.0024(14)
C19 0.0231(17) 0.0314(17) 0.0255(16) 0.0018(13) 0.0015(13) 0.0020(13)
C20 0.070(4) 0.037(3) 0.083(4) 0 0.045(4) 0
O1 0.0439(15) 0.0418(13) 0.0387(13) -0.0066(11) -0.0071(11) -0.0084(11)
O2 0.0440(15) 0.0320(13) 0.0569(16) 0.0092(11) 0.0160(12) 0.0114(11)
O3 0.177(5) 0.046(2) 0.125(4) 0 0.041(4) 0
O4 0.105(4) 0.056(2) 0.072(3) 0 0.021(3) 0
P1 0.0221(4) 0.0218(4) 0.0236(4) -0.0008(3) 0.0010(3) -0.0008(3)
Ru1 0.02165(17) 0.02134(16) 0.02504(17) 0 0.00185(15) 0

loop_
_atom_type_symbol
_atom_type_description
_atom_type_scat_dispersion_real
_atom_type_scat_dispersion_imag
_atom_type_scat_source
C C 0.0033 0.0000 'International Tables Vol C Tables 4.2.6.8 and 6.1.1.4'
H H 0.0000 0.0000 'International Tables Vol C Tables 4.2.6.8 and 6.1.1.4'
O O 0.0106 0.0000 'International Tables Vol C Tables 4.2.6.8 and 6.1.1.4'
P P 0.1023 0.0000 'International Tables Vol C Tables 4.2.6.8 and 6.1.1.4'
Ru Ru -1.2594 0.0000 'International Tables Vol C Tables 4.2.6.8 and 6.1.1.4'

loop_
_geom_angle_atom_site_label_1
_geom_angle_atom_site_label_2
_geom_angle_atom_site_label_3
_geom_angle_site_symmetry_1
_geom_angle_site_symmetry_3
_geom_angle
C2 C1 C6 . . 118.5(2)
C2 C1 P1 . . 120.4(2)
C6 C1 P1 . . 121.1(2)
C3 C2 C1 . . 121.1(3)
C4 C3 C2 . . 119.5(3)
C5 C4 C3 . . 120.3(3)
C4 C5 C6 . . 120.1(3)
C1 C6 C5 . . 120.5(3)
C12 C7 C8 . . 118.4(3)
C12 C7 P1 . . 122.1(2)
C8 C7 P1 . . 119.6(2)
C9 C8 C7 . . 120.3(3)
C10 C9 C8 . . 120.8(3)
C9 C10 C11 . . 119.5(3)
C10 C11 C12 . . 120.3(3)
C11 C12 C7 . . 120.7(3)
C18 C13 C14 . . 118.6(2)
C18 C13 P1 . . 123.2(2)
C14 C13 P1 . . 118.2(2)
C15 C14 C13 . . 120.8(3)
C16 C15 C14 . . 120.0(3)
C17 C16 C15 . . 120.0(3)
C16 C17 C18 . . 120.0(3)
C13 C18 C17 . . 120.6(3)
O1 C19 Ru1 . . 179.1(3)
O3 C20 O2 . . 124.1(2)
O3 C20 O2 . 3_655 124.1(2)
O2 C20 O2 . 3_655 111.8(4)
C20 O2 Ru1 . . 93.0(2)
C13 P1 C1 . . 103.87(12)
C13 P1 C7 . . 105.60(12)
C1 P1 C7 . . 104.15(12)
C13 P1 Ru1 . . 112.00(9)
C1 P1 Ru1 . . 115.40(9)
C7 P1 Ru1 . . 114.71(9)
C19 Ru1 C19 . 3_655 89.30(16)
C19 Ru1 O2 . . 104.33(11)
C19 Ru1 O2 3_655 . 166.27(10)
C19 Ru1 O2 . 3_655 166.27(10)
C19 Ru1 O2 3_655 3_655 104.33(11)
O2 Ru1 O2 . 3_655 62.10(13)
C19 Ru1 P1 . . 91.79(8)
C19 Ru1 P1 3_655 . 91.30(9)
O2 Ru1 P1 . . 89.92(6)
O2 Ru1 P1 3_655 . 86.35(6)
C19 Ru1 P1 . 3_655 91.30(9)
C19 Ru1 P1 3_655 3_655 91.79(8)
O2 Ru1 P1 . 3_655 86.35(6)
O2 Ru1 P1 3_655 3_655 89.92(6)
P1 Ru1 P1 . 3_655 175.65(4)

loop_
_geom_bond_atom_site_label_1
_geom_bond_atom_site_label_2
_geom_bond_site_symmetry_2
_geom_bond_distance
C1 C2 . 1.384(3)
C1 C6 . 1.385(3)
C1 P1 . 1.823(3)
C2 C3 . 1.383(4)
C3 C4 . 1.375(4)
C4 C5 . 1.372(4)
C5 C6 . 1.386(4)
C7 C12 . 1.392(4)
C7 C8 . 1.392(4)
C7 P1 . 1.825(3)
C8 C9 . 1.386(4)
C9 C10 . 1.371(4)
C10 C11 . 1.379(4)
C11 C12 . 1.383(4)
C13 C18 . 1.383(4)
C13 C14 . 1.389(4)
C13 P1 . 1.817(3)
C14 C15 . 1.383(4)
C15 C16 . 1.378(4)
C16 C17 . 1.376(4)
C17 C18 . 1.391(4)
C19 O1 . 1.145(3)
C19 Ru1 . 1.875(3)
C20 O3 . 1.280(6)
C20 O2 . 1.289(3)
C20 O2 3_655 1.289(3)
O2 Ru1 . 2.069(2)
P1 Ru1 . 2.4097(7)
Ru1 C19 3_655 1.875(3)
Ru1 O2 3_655 2.069(2)
Ru1 P1 3_655 2.4097(7)
